data_7001514
loop_
_publ_author_name
'Biswas, Chaitali'
'Drew, Michael G. B.'
'Estrader, Marta'
'Ghosh, Ashutosh'

_publ_section_title
;
 Copper(II) complexes of mono-anionic glutamate: anionic influence in
 the variations of molecular and supramolecular structures
;
_journal_issue 25
_journal_name_full 'Dalton Transactions'
_journal_page_first 5015
_journal_page_last 5022
_journal_paper_doi 10.1039/b906015d
_journal_year 2009
_chemical_formula_sum 'C15 H19 Cl Cu N3 O9.5'
_chemical_formula_weight 492.32
_chemical_name_systematic
;
?
;
_space_group_IT_number 2
_symmetry_cell_setting triclinic
_symmetry_space_group_name_Hall '-P 1'
_symmetry_space_group_name_H-M 'P -1'
_atom_sites_solution_hydrogens geom
_atom_sites_solution_primary direct
_atom_sites_solution_secondary difmap
_audit_creation_method SHELXL-97
_cell_angle_alpha 83.12(2)
_cell_angle_beta 79.300(12)
_cell_angle_gamma 81.465(16)
_cell_formula_units_Z 4
_cell_length_a 7.3988(13)
_cell_length_b 14.021(3)
_cell_length_c 18.5218(10)
_cell_measurement_reflns_used 13119
_cell_measurement_temperature 150(2)
_cell_measurement_theta_max 30.00
_cell_measurement_theta_min 2.57
_cell_volume 1858.7(5)
_computing_cell_refinement 'Crysalis, Oxford Diffraction'
_computing_data_collection 'Crysalis, Oxford Diffraction'
_computing_data_reduction 'Crysalis, Oxford Diffraction'
_computing_molecular_graphics PLATON(Spek,2004)
_computing_structure_refinement 'SHELXL-97 (Sheldrick, 1997)'
_computing_structure_solution 'SHELXS-97 (Sheldrick, 1997)'
_diffrn_ambient_temperature 150(2)
_diffrn_measured_fraction_theta_full 0.947
_diffrn_measured_fraction_theta_max 0.947
_diffrn_measurement_device 'Oxford Diffaction X-Calibur System'
_diffrn_measurement_method '321 frames, counting time 10 s.'
_diffrn_radiation_monochromator graphite
_diffrn_radiation_source 'fine-focus sealed tube'
_diffrn_radiation_type MoK\a
_diffrn_radiation_wavelength 0.71073
_diffrn_reflns_av_R_equivalents 0.0372
_diffrn_reflns_av_sigmaI/netI 0.2016
_diffrn_reflns_limit_h_max 10
_diffrn_reflns_limit_h_min -5
_diffrn_reflns_limit_k_max 19
_diffrn_reflns_limit_k_min -18
_diffrn_reflns_limit_l_max 25
_diffrn_reflns_limit_l_min -26
_diffrn_reflns_number 13119
_diffrn_reflns_theta_full 30.00
_diffrn_reflns_theta_max 30.00
_diffrn_reflns_theta_min 2.57
_diffrn_standards_decay_% n/a
_diffrn_standards_interval_count n/a
_diffrn_standards_interval_time n/a
_diffrn_standards_number n/a
_exptl_absorpt_coefficient_mu 1.380
_exptl_absorpt_correction_T_max 1.000
_exptl_absorpt_correction_T_min 0.884
_exptl_absorpt_correction_type empirical
_exptl_absorpt_process_details 'ABSPACK, Oxford Diffraction Ltd'
_exptl_crystal_colour blue
_exptl_crystal_density_diffrn 1.759
_exptl_crystal_density_method 'not measured'
_exptl_crystal_description needle
_exptl_crystal_F_000 1008
_exptl_crystal_size_max 0.18
_exptl_crystal_size_mid 0.03
_exptl_crystal_size_min 0.03
_refine_diff_density_max 2.080
_refine_diff_density_min -0.805
_refine_diff_density_rms 0.141
_refine_ls_extinction_method none
_refine_ls_goodness_of_fit_ref 0.621
_refine_ls_hydrogen_treatment constr
_refine_ls_matrix_type full
_refine_ls_number_parameters 534
_refine_ls_number_reflns 10277
_refine_ls_number_restraints 0
_refine_ls_restrained_S_all 0.621
_refine_ls_R_factor_all 0.1111
_refine_ls_R_factor_gt 0.0692
_refine_ls_shift/su_max 0.024
_refine_ls_shift/su_mean 0.005
_refine_ls_structure_factor_coef Fsqd
_refine_ls_weighting_details
;
_refine_ls_weighting_details
w=1/[\s^2^(Fo^2^)+(0.2000P)^2^+0.0000P] where P=(Fo^2^+2Fc^2^)/3
;
_refine_ls_weighting_scheme calc
_refine_ls_wR_factor_gt 0.2033
_refine_ls_wR_factor_ref 0.2211
_reflns_number_gt 4809
_reflns_number_total 10277
_reflns_threshold_expression >2sigma(I)
_cod_data_source_file b906015d.txt
_cod_data_source_block 2
_cod_original_cell_volume 1858.6(5)
_cod_original_sg_symbol_H-M P-1
_cod_original_formula_sum 'C15 H19 Cl Cu N3 O9.5 '
_cod_database_code 7001514

loop_
_symmetry_equiv_pos_as_xyz
'x, y, z'
'-x, -y, -z'

loop_
_atom_site_label
_atom_site_type_symbol
_atom_site_fract_x
_atom_site_fract_y
_atom_site_fract_z
_atom_site_U_iso_or_equiv
_atom_site_adp_type
_atom_site_occupancy
_atom_site_symmetry_multiplicity
_atom_site_calc_flag
_atom_site_refinement_flags
_atom_site_disorder_assembly
_atom_site_disorder_group
CuB Cu 0.76730(8) 0.74299(4) 0.54728(3) 0.02350(15) Uani 1 1 d . B .
O1B O 1.0632(5) 0.7397(3) 0.4862(2) 0.0301(8) Uani 1 1 d . . .
CuA Cu 0.35263(8) -0.15764(4) 0.83434(3) 0.02184(15) Uani 1 1 d . A .
N11A N 0.2766(6) -0.0203(3) 0.8034(2) 0.0243(9) Uani 1 1 d . . .
C12A C 0.2538(7) 0.0189(4) 0.7337(3) 0.0261(11) Uani 1 1 d . . .
H12A H 0.2851 -0.0210 0.6954 0.031 Uiso 1 1 calc R . .
C13A C 0.1873(8) 0.1138(4) 0.7181(3) 0.0322(12) Uani 1 1 d . . .
H13A H 0.1699 0.1367 0.6703 0.039 Uiso 1 1 calc R . .
C14A C 0.1459(7) 0.1754(4) 0.7730(3) 0.0301(12) Uani 1 1 d . . .
H14A H 0.1059 0.2409 0.7630 0.036 Uiso 1 1 calc R . .
C15A C 0.1667(9) 0.1351(5) 0.8459(3) 0.0415(15) Uani 1 1 d . . .
H15A H 0.1316 0.1731 0.8853 0.050 Uiso 1 1 calc R . .
C16A C 0.2381(6) 0.0410(3) 0.8572(3) 0.0191(9) Uani 1 1 d . . .
C17A C 0.2618(7) -0.0070(4) 0.9311(3) 0.0226(10) Uani 1 1 d . . .
C18A C 0.2307(7) 0.0374(4) 0.9961(3) 0.0315(12) Uani 1 1 d . . .
H18A H 0.1945 0.1039 0.9954 0.038 Uiso 1 1 calc R . .
C19A C 0.2532(8) -0.0165(4) 1.0614(3) 0.0327(12) Uani 1 1 d . . .
H19A H 0.2299 0.0128 1.1053 0.039 Uiso 1 1 calc R . .
C20A C 0.3100(8) -0.1135(4) 1.0613(3) 0.0294(11) Uani 1 1 d . . .
H20A H 0.3283 -0.1508 1.1050 0.035 Uiso 1 1 calc R . .
C21A C 0.3404(8) -0.1563(4) 0.9956(3) 0.0331(12) Uani 1 1 d . . .
H21A H 0.3807 -0.2224 0.9958 0.040 Uiso 1 1 calc R . .
N22A N 0.3137(5) -0.1057(3) 0.9328(2) 0.0172(8) Uani 1 1 d . . .
C32A C 0.4257(7) -0.2802(4) 0.7270(3) 0.0248(10) Uani 1 1 d . . .
O32A O 0.4366(5) -0.3146(3) 0.6660(2) 0.0303(8) Uani 1 1 d . A .
O31A O 0.4210(5) -0.1927(2) 0.73515(17) 0.0203(7) Uani 1 1 d . A .
C33A C 0.3779(16) -0.3523(8) 0.7969(6) 0.026(2) Uiso 0.50 1 d P A 1
H33A H 0.2436 -0.3496 0.7999 0.031 Uiso 0.50 1 calc PR A 1
C33B C 0.4702(16) -0.3470(7) 0.7968(6) 0.024(2) Uiso 0.50 1 d P A 2
H33B H 0.6040 -0.3499 0.7952 0.029 Uiso 0.50 1 calc PR A 2
N34A N 0.3851(6) -0.3018(3) 0.8603(2) 0.0234(9) Uani 1 1 d . . .
H34A H 0.4949 -0.3203 0.8753 0.028 Uiso 1 1 calc R A 1
H34B H 0.2949 -0.3176 0.8977 0.028 Uiso 1 1 calc R A 1
C35A C 0.4359(9) -0.4524(4) 0.7915(3) 0.0350(13) Uani 1 1 d . . .
H35A H 0.5626 -0.4588 0.7652 0.042 Uiso 1 1 calc R A 1
H35B H 0.3610 -0.4738 0.7603 0.042 Uiso 1 1 calc R A 1
C36A C 0.4314(8) -0.5217(4) 0.8577(3) 0.0318(12) Uani 1 1 d . A .
H36A H 0.3137 -0.5073 0.8901 0.038 Uiso 1 1 calc R . .
H36B H 0.5285 -0.5117 0.8837 0.038 Uiso 1 1 calc R . .
C37A C 0.4559(7) -0.6278(4) 0.8438(3) 0.0236(10) Uani 1 1 d . . .
O39A O 0.4207(5) -0.6900(3) 0.9009(2) 0.0284(8) Uani 1 1 d . A .
H39A H 0.3478 -0.6630 0.9336 0.034 Uiso 1 1 calc R . .
O38A O 0.5084(5) -0.6562(3) 0.78433(19) 0.0256(8) Uani 1 1 d . A .
N11B N 0.7050(5) 0.6481(3) 0.4888(2) 0.0194(8) Uani 1 1 d . . .
C12B C 0.6327(6) 0.6696(4) 0.4255(3) 0.0211(9) Uani 1 1 d . . .
H12B H 0.5910 0.7338 0.4115 0.025 Uiso 1 1 calc R . .
C13B C 0.6187(7) 0.5985(4) 0.3806(3) 0.0266(11) Uani 1 1 d . . .
H13B H 0.5806 0.6149 0.3351 0.032 Uiso 1 1 calc R . .
C14B C 0.6664(7) 0.4976(4) 0.4079(3) 0.0262(11) Uani 1 1 d . . .
H14B H 0.6547 0.4468 0.3819 0.031 Uiso 1 1 calc R . .
C15B C 0.7282(7) 0.4820(4) 0.4728(3) 0.0289(11) Uani 1 1 d . . .
H15B H 0.7599 0.4181 0.4910 0.035 Uiso 1 1 calc R . .
C16B C 0.7471(7) 0.5520(4) 0.5131(3) 0.0284(11) Uani 1 1 d . . .
C17B C 0.8122(6) 0.5383(3) 0.5850(3) 0.0181(9) Uani 1 1 d . . .
C18B C 0.8352(7) 0.4499(4) 0.6261(3) 0.0292(11) Uani 1 1 d . . .
H18B H 0.8100 0.3943 0.6091 0.035 Uiso 1 1 calc R . .
C19B C 0.8950(8) 0.4449(4) 0.6918(3) 0.0296(12) Uani 1 1 d . . .
H19B H 0.9083 0.3855 0.7199 0.036 Uiso 1 1 calc R . .
C20B C 0.9376(8) 0.5282(4) 0.7183(3) 0.0292(11) Uani 1 1 d . . .
H20B H 0.9819 0.5253 0.7624 0.035 Uiso 1 1 calc R . .
C21B C 0.9088(7) 0.6147(4) 0.6740(3) 0.0282(11) Uani 1 1 d . . .
H21B H 0.9377 0.6707 0.6891 0.034 Uiso 1 1 calc R . .
N22B N 0.8418(5) 0.6219(3) 0.6108(2) 0.0152(7) Uani 1 1 d . . .
C33C C 0.6867(14) 0.9385(7) 0.5768(5) 0.0214(19) Uiso 0.50 1 d P B 1
H33C H 0.5530 0.9387 0.5934 0.026 Uiso 0.50 1 calc PR B 1
C33D C 0.7883(13) 0.9400(7) 0.5650(5) 0.0176(17) Uiso 0.50 1 d P B 2
H33D H 0.9223 0.9400 0.5491 0.021 Uiso 0.50 1 calc PR B 2
C32B C 0.7179(7) 0.9326(4) 0.4924(3) 0.0249(10) Uani 1 1 d . . .
C35B C 0.7293(10) 1.0320(4) 0.5972(3) 0.0382(14) Uani 1 1 d . . .
H35C H 0.6326 1.0824 0.5842 0.046 Uiso 1 1 calc R B 1
H35D H 0.8443 1.0465 0.5659 0.046 Uiso 1 1 calc R B 1
C36B C 0.7479(8) 1.0408(4) 0.6757(3) 0.0337(12) Uani 1 1 d . B .
H36C H 0.8719 1.0131 0.6831 0.040 Uiso 1 1 calc R . .
H36D H 0.6609 1.0033 0.7087 0.040 Uiso 1 1 calc R . .
C37B C 0.7122(8) 1.1452(4) 0.6959(3) 0.0320(12) Uani 1 1 d . . .
N34B N 0.7744(6) 0.8463(3) 0.6117(2) 0.0256(9) Uani 1 1 d . . .
H34C H 0.7115 0.8325 0.6573 0.031 Uiso 1 1 calc R B 1
H34D H 0.8923 0.8512 0.6151 0.031 Uiso 1 1 calc R B 1
O39B O 0.6099(5) 1.1545(3) 0.7618(2) 0.0280(8) Uani 1 1 d . B .
H39B H 0.5004 1.1679 0.7576 0.034 Uiso 1 1 calc R . .
O38B O 0.7702(5) 1.2114(3) 0.6565(2) 0.0337(9) Uani 1 1 d . B .
O32B O 0.7209(5) 1.0041(3) 0.4484(2) 0.0310(8) Uani 1 1 d . B .
O31B O 0.6873(6) 0.8500(3) 0.4791(2) 0.0353(9) Uani 1 1 d . B .
Cl1 Cl 0.90115(18) -0.62319(9) 0.93441(7) 0.0295(3) Uani 1 1 d . . .
O11 O 0.7250(5) -0.5878(3) 0.9800(2) 0.0356(9) Uani 1 1 d . . .
O12 O 0.9993(6) -0.6946(3) 0.9795(2) 0.0382(10) Uani 1 1 d . . .
O13 O 0.8641(6) -0.6648(3) 0.8729(2) 0.0437(11) Uani 1 1 d . . .
O14 O 1.0006(7) -0.5437(3) 0.9101(3) 0.0499(12) Uani 1 1 d . . .
Cl2 Cl 0.88890(17) -0.20314(9) 0.82265(7) 0.0280(3) Uani 1 1 d . . .
O21 O 1.0003(6) -0.1658(3) 0.8626(3) 0.0457(11) Uani 1 1 d . . .
O22 O 0.7083(7) -0.1607(5) 0.8404(4) 0.087(2) Uani 1 1 d . . .
O23 O 0.9095(10) -0.3031(4) 0.8356(3) 0.0755(19) Uani 1 1 d . . .
O24 O 0.9612(7) -0.1805(3) 0.7444(2) 0.0485(12) Uani 1 1 d . . .
O3 O 0.3222(5) -0.6182(3) 1.03305(19) 0.0259(8) Uani 1 1 d . . .
O2 O 0.2146(5) 0.8122(3) 0.5840(2) 0.0320(9) Uani 1 1 d . . .

loop_
_atom_site_aniso_label
_atom_site_aniso_U_11
_atom_site_aniso_U_22
_atom_site_aniso_U_33
_atom_site_aniso_U_23
_atom_site_aniso_U_13
_atom_site_aniso_U_12
CuB 0.0286(3) 0.0201(3) 0.0220(3) -0.0015(2) -0.0063(2) -0.0017(2)
O1B 0.0309(19) 0.0282(19) 0.031(2) -0.0030(16) -0.0029(16) -0.0079(15)
CuA 0.0260(3) 0.0197(3) 0.0192(3) -0.0011(2) -0.0038(2) -0.0015(2)
N11A 0.031(2) 0.025(2) 0.0158(18) -0.0015(16) -0.0015(17) -0.0034(17)
C12A 0.030(2) 0.030(3) 0.018(2) -0.001(2) -0.003(2) -0.002(2)
C13A 0.033(3) 0.028(3) 0.034(3) 0.003(2) -0.005(2) -0.003(2)
C14A 0.035(3) 0.028(3) 0.026(3) 0.003(2) -0.010(2) 0.001(2)
C15A 0.055(4) 0.038(3) 0.030(3) -0.004(3) 0.000(3) -0.009(3)
C16A 0.019(2) 0.020(2) 0.018(2) 0.0000(17) -0.0025(17) -0.0033(17)
C17A 0.026(2) 0.020(2) 0.021(2) 0.0003(18) -0.0033(19) -0.0029(18)
C18A 0.036(3) 0.023(3) 0.034(3) -0.002(2) -0.004(2) -0.003(2)
C19A 0.043(3) 0.031(3) 0.024(3) -0.009(2) -0.004(2) 0.000(2)
C20A 0.041(3) 0.030(3) 0.018(2) 0.000(2) -0.007(2) -0.006(2)
C21A 0.039(3) 0.024(3) 0.035(3) -0.007(2) -0.006(2) 0.000(2)
N22A 0.0160(17) 0.0149(18) 0.0201(19) -0.0003(15) -0.0030(15) -0.0012(14)
C32A 0.026(2) 0.019(2) 0.026(3) -0.0011(19) -0.004(2) 0.0042(19)
O32A 0.039(2) 0.0258(19) 0.0252(19) -0.0056(15) -0.0056(16) -0.0003(16)
O31A 0.0267(17) 0.0184(16) 0.0152(15) 0.0017(13) -0.0040(13) -0.0028(13)
N34A 0.030(2) 0.019(2) 0.020(2) -0.0011(16) -0.0028(17) -0.0019(16)
C35A 0.043(3) 0.029(3) 0.034(3) -0.011(2) -0.004(3) -0.005(2)
C36A 0.048(3) 0.020(2) 0.025(3) -0.001(2) -0.009(2) 0.005(2)
C37A 0.026(2) 0.022(2) 0.024(2) -0.0046(19) -0.004(2) -0.0024(19)
O39A 0.0321(19) 0.0262(19) 0.0258(19) -0.0046(15) -0.0028(15) -0.0013(15)
O38A 0.0299(18) 0.0230(18) 0.0223(17) -0.0022(14) -0.0042(15) 0.0012(14)
N11B 0.0206(18) 0.024(2) 0.0137(17) -0.0002(15) -0.0069(15) -0.0009(16)
C12B 0.023(2) 0.021(2) 0.021(2) -0.0024(18) -0.0077(19) -0.0040(18)
C13B 0.024(2) 0.027(3) 0.029(3) -0.003(2) -0.004(2) -0.004(2)
C14B 0.026(2) 0.030(3) 0.023(2) -0.007(2) 0.001(2) -0.005(2)
C15B 0.027(2) 0.025(3) 0.033(3) 0.001(2) -0.010(2) 0.004(2)
C16B 0.023(2) 0.030(3) 0.032(3) -0.006(2) -0.008(2) 0.005(2)
C17B 0.0154(19) 0.021(2) 0.018(2) -0.0033(18) -0.0002(17) -0.0037(17)
C18B 0.029(3) 0.028(3) 0.031(3) -0.009(2) -0.004(2) 0.001(2)
C19B 0.036(3) 0.023(3) 0.028(3) 0.002(2) -0.007(2) 0.003(2)
C20B 0.036(3) 0.033(3) 0.021(2) -0.004(2) -0.007(2) -0.005(2)
C21B 0.029(3) 0.033(3) 0.025(3) -0.008(2) -0.006(2) -0.004(2)
N22B 0.0135(16) 0.0148(17) 0.0150(17) -0.0017(14) -0.0005(14) 0.0031(13)
C32B 0.033(3) 0.024(2) 0.017(2) -0.0024(19) -0.008(2) 0.003(2)
C35B 0.061(4) 0.026(3) 0.030(3) -0.003(2) -0.014(3) -0.003(3)
C36B 0.037(3) 0.036(3) 0.027(3) -0.005(2) -0.005(2) 0.002(2)
C37B 0.036(3) 0.029(3) 0.034(3) -0.006(2) -0.013(2) -0.001(2)
N34B 0.028(2) 0.025(2) 0.025(2) 0.0006(17) -0.0090(18) -0.0037(17)
O39B 0.0339(19) 0.0246(19) 0.0248(18) 0.0008(15) -0.0036(15) -0.0053(16)
O38B 0.040(2) 0.030(2) 0.027(2) -0.0007(16) 0.0027(17) -0.0065(17)
O32B 0.036(2) 0.027(2) 0.028(2) -0.0017(16) -0.0054(16) 0.0003(16)
O31B 0.048(2) 0.026(2) 0.032(2) -0.0016(16) -0.0146(18) -0.0003(17)
Cl1 0.0315(6) 0.0278(6) 0.0277(6) -0.0023(5) -0.0033(5) -0.0019(5)
O11 0.038(2) 0.034(2) 0.031(2) -0.0047(17) 0.0010(17) -0.0002(17)
O12 0.036(2) 0.039(2) 0.038(2) -0.0014(19) -0.0073(18) 0.0001(18)
O13 0.052(3) 0.044(3) 0.036(2) -0.011(2) -0.006(2) -0.002(2)
O14 0.055(3) 0.044(3) 0.049(3) -0.004(2) -0.005(2) -0.007(2)
Cl2 0.0271(6) 0.0284(6) 0.0286(6) -0.0043(5) -0.0042(5) -0.0028(5)
O21 0.036(2) 0.045(3) 0.059(3) -0.021(2) -0.003(2) -0.0059(19)
O22 0.051(3) 0.109(5) 0.109(5) -0.069(4) -0.013(3) 0.008(3)
O23 0.129(5) 0.042(3) 0.048(3) -0.008(2) 0.006(3) -0.011(3)
O24 0.079(3) 0.042(3) 0.026(2) 0.0033(19) -0.017(2) -0.010(2)
O3 0.0323(19) 0.0273(19) 0.0169(16) 0.0019(14) -0.0030(14) -0.0051(15)
O2 0.035(2) 0.034(2) 0.028(2) 0.0031(16) -0.0098(16) -0.0070(16)

loop_
_atom_type_symbol
_atom_type_description
_atom_type_scat_dispersion_real
_atom_type_scat_dispersion_imag
_atom_type_scat_source
C C 0.0033 0.0016 'International Tables Vol C Tables 4.2.6.8 and 6.1.1.4'
H H 0.0000 0.0000 'International Tables Vol C Tables 4.2.6.8 and 6.1.1.4'
O O 0.0106 0.0060 'International Tables Vol C Tables 4.2.6.8 and 6.1.1.4'
Cu Cu 0.3201 1.2651 'International Tables Vol C Tables 4.2.6.8 and 6.1.1.4'
N N 0.0061 0.0033 'International Tables Vol C Tables 4.2.6.8 and 6.1.1.4'
Cl Cl 0.1484 0.1585 'International Tables Vol C Tables 4.2.6.8 and 6.1.1.4'

loop_
_geom_angle_atom_site_label_1
_geom_angle_atom_site_label_2
_geom_angle_atom_site_label_3
_geom_angle
_geom_angle_site_symmetry_1
_geom_angle_site_symmetry_3
_geom_angle_publ_flag
O31B CuB N11B 91.62(17) . . ?
O31B CuB N34B 84.46(17) . . ?
N11B CuB N34B 168.26(17) . . ?
O31B CuB N22B 173.51(16) . . ?
N11B CuB N22B 81.89(16) . . ?
N34B CuB N22B 101.89(16) . . ?
O31B CuB O1B 90.40(16) . . ?
N11B CuB O1B 93.99(15) . . ?
N34B CuB O1B 97.09(16) . . ?
N22B CuB O1B 90.18(14) . . ?
O31A CuA N11A 93.73(15) . . ?
O31A CuA N22A 170.28(14) . . ?
N11A CuA N22A 81.43(16) . . ?
O31A CuA N34A 83.39(15) . . ?
N11A CuA N34A 169.12(18) . . ?
N22A CuA N34A 102.89(16) . . ?
C16A N11A C12A 116.8(4) . . ?
C16A N11A CuA 116.4(3) . . ?
C12A N11A CuA 126.7(3) . . ?
C13A C12A N11A 123.0(5) . . ?
C12A C13A C14A 119.9(5) . . ?
C13A C14A C15A 117.6(5) . . ?
C16A C15A C14A 119.3(5) . . ?
N11A C16A C15A 123.1(5) . . ?
N11A C16A C17A 113.7(4) . . ?
C15A C16A C17A 122.9(5) . . ?
N22A C17A C18A 119.6(4) . . ?
N22A C17A C16A 114.2(4) . . ?
C18A C17A C16A 126.2(5) . . ?
C19A C18A C17A 120.1(5) . . ?
C20A C19A C18A 119.2(5) . . ?
C19A C20A C21A 119.6(5) . . ?
N22A C21A C20A 121.8(5) . . ?
C21A N22A C17A 119.7(4) . . ?
C21A N22A CuA 126.0(3) . . ?
C17A N22A CuA 114.3(3) . . ?
O31A C32A O32A 125.2(5) . . ?
O31A C32A C33B 112.0(5) . . ?
O32A C32A C33B 121.0(5) . . ?
O31A C32A C33A 118.7(5) . . ?
O32A C32A C33A 115.0(6) . . ?
C32A O31A CuA 116.2(3) . . ?
C35A C33A N34A 124.5(8) . . ?
C35A C33A C32A 118.4(8) . . ?
N34A C33A C32A 106.4(7) . . ?
N34A C33B C35A 118.5(8) . . ?
N34A C33B C32A 109.3(7) . . ?
C35A C33B C32A 110.6(7) . . ?
C33B N34A CuA 108.8(5) . . ?
C33A N34A CuA 110.7(5) . . ?
C33A C35A C36A 121.2(6) . . ?
C36A C35A C33B 119.0(6) . . ?
C35A C36A C37A 115.4(5) . . ?
O38A C37A O39A 119.4(5) . . ?
O38A C37A C36A 123.6(5) . . ?
O39A C37A C36A 117.0(4) . . ?
C12B N11B C16B 118.2(4) . . ?
C12B N11B CuB 125.6(3) . . ?
C16B N11B CuB 116.2(3) . . ?
N11B C12B C13B 122.4(5) . . ?
C12B C13B C14B 117.4(5) . . ?
C15B C14B C13B 116.5(5) . . ?
C16B C15B C14B 124.6(5) . . ?
C15B C16B N11B 120.6(5) . . ?
C15B C16B C17B 126.5(5) . . ?
N11B C16B C17B 112.9(4) . . ?
C18B C17B N22B 121.0(4) . . ?
C18B C17B C16B 123.8(5) . . ?
N22B C17B C16B 115.1(4) . . ?
C19B C18B C17B 119.3(5) . . ?
C18B C19B C20B 121.5(5) . . ?
C21B C20B C19B 115.7(5) . . ?
N22B C21B C20B 123.8(5) . . ?
C21B N22B C17B 118.5(4) . . ?
C21B N22B CuB 128.0(3) . . ?
C17B N22B CuB 113.4(3) . . ?
C35B C33C N34B 118.2(7) . . ?
C35B C33C C32B 113.1(7) . . ?
N34B C33C C32B 108.5(6) . . ?
C35B C33D N34B 120.7(7) . . ?
C35B C33D C32B 115.3(7) . . ?
N34B C33D C32B 108.3(6) . . ?
O32B C32B O31B 125.0(5) . . ?
O32B C32B C33C 122.5(5) . . ?
O31B C32B C33C 109.8(5) . . ?
O32B C32B C33D 116.0(5) . . ?
O31B C32B C33D 118.3(5) . . ?
C33D C35B C36B 120.4(6) . . ?
C33C C35B C36B 119.6(6) . . ?
C35B C36B C37B 113.4(5) . . ?
O38B C37B O39B 123.3(5) . . ?
O38B C37B C36B 123.7(5) . . ?
O39B C37B C36B 113.0(5) . . ?
C33D N34B CuB 108.9(4) . . ?
C33C N34B CuB 106.9(4) . . ?
C32B O31B CuB 114.7(3) . . ?
O14 Cl1 O13 110.4(3) . . ?
O14 Cl1 O12 111.2(3) . . ?
O13 Cl1 O12 110.3(3) . . ?
O14 Cl1 O11 107.9(3) . . ?
O13 Cl1 O11 109.4(3) . . ?
O12 Cl1 O11 107.6(2) . . ?
O22 Cl2 O21 109.4(3) . . ?
O22 Cl2 O23 113.4(4) . . ?
O21 Cl2 O23 109.4(4) . . ?
O22 Cl2 O24 110.9(4) . . ?
O21 Cl2 O24 107.0(3) . . ?
O23 Cl2 O24 106.6(3) . . ?

loop_
_geom_bond_atom_site_label_1
_geom_bond_atom_site_label_2
_geom_bond_distance
_geom_bond_site_symmetry_2
_geom_bond_publ_flag
CuB O31B 1.938(4) . ?
CuB N11B 1.966(4) . ?
CuB N34B 1.996(4) . ?
CuB N22B 2.014(4) . ?
CuB O1B 2.267(4) . ?
CuA O31A 1.916(3) . ?
CuA N11A 1.971(4) . ?
CuA N22A 1.999(4) . ?
CuA N34A 2.009(4) . ?
N11A C16A 1.356(6) . ?
N11A C12A 1.371(6) . ?
C12A C13A 1.364(7) . ?
C13A C14A 1.375(8) . ?
C14A C15A 1.426(8) . ?
C15A C16A 1.353(8) . ?
C16A C17A 1.481(7) . ?
C17A N22A 1.379(6) . ?
C17A C18A 1.387(7) . ?
C18A C19A 1.371(8) . ?
C19A C20A 1.363(8) . ?
C20A C21A 1.387(7) . ?
C21A N22A 1.319(7) . ?
C32A O31A 1.249(6) . ?
C32A O32A 1.266(6) . ?
C32A C33B 1.559(12) . ?
C32A C33A 1.563(11) . ?
C33A C35A 1.415(12) . ?
C33A N34A 1.455(11) . ?
C33B N34A 1.402(11) . ?
C33B C35A 1.553(12) . ?
C35A C36A 1.468(8) . ?
C36A C37A 1.519(7) . ?
C37A O38A 1.193(6) . ?
C37A O39A 1.301(6) . ?
N11B C12B 1.362(6) . ?
N11B C16B 1.378(7) . ?
C12B C13B 1.399(7) . ?
C13B C14B 1.458(8) . ?
C14B C15B 1.347(7) . ?
C15B C16B 1.340(8) . ?
C16B C17B 1.481(7) . ?
C17B C18B 1.380(7) . ?
C17B N22B 1.378(6) . ?
C18B C19B 1.361(8) . ?
C19B C20B 1.417(8) . ?
C20B C21B 1.393(8) . ?
C21B N22B 1.340(6) . ?
C33C C35B 1.499(11) . ?
C33C N34B 1.488(11) . ?
C33C C32B 1.548(11) . ?
C33D C35B 1.460(11) . ?
C33D N34B 1.490(10) . ?
C33D C32B 1.549(10) . ?
C32B O32B 1.214(6) . ?
C32B O31B 1.272(6) . ?
C35B C36B 1.506(8) . ?
C36B C37B 1.527(8) . ?
C37B O38B 1.191(7) . ?
C37B O39B 1.321(7) . ?
Cl1 O14 1.410(5) . ?
Cl1 O13 1.427(4) . ?
Cl1 O12 1.427(4) . ?
Cl1 O11 1.469(4) . ?
Cl2 O22 1.377(5) . ?
Cl2 O21 1.395(5) . ?
Cl2 O23 1.384(5) . ?
Cl2 O24 1.463(4) . ?
